data_7051993
loop_
_publ_author_name
'Billing, David G.'
'Lemmerer, Andreas'

_publ_section_title
;
 Synthesis, characterization and phase transitions of the
 inorganic--organic layered perovskite-type hybrids [(CnH2n+1NH3)2PbI4]
 (n = 12, 14, 16 and 18)
;
_journal_issue 10
_journal_name_full 'New Journal of Chemistry'
_journal_page_first 1736
_journal_paper_doi 10.1039/b805417g
_journal_volume 32
_journal_year 2008
_chemical_formula_moiety '2(C14 H32 N), I4 Pb'
_chemical_formula_sum 'C28 H64 I4 N2 Pb'
_chemical_formula_weight 1143.6
_chemical_name_systematic
;
bis(tetradecylammonium)tetraiodoplumbate(II)
;
_space_group_IT_number 14
_symmetry_cell_setting monoclinic
_symmetry_space_group_name_Hall '-P 2yab'
_symmetry_space_group_name_H-M 'P 1 21/a 1'
_atom_sites_solution_hydrogens geom
_atom_sites_solution_primary direct
_atom_sites_solution_secondary difmap
_audit_conform_dict_location ftp://ftp.iucr.org/pub/cif_core.dic
_audit_conform_dict_name cif_core.dic
_audit_conform_dict_version 2.3
_audit_creation_date 2007-08-31T15:41:25-00:00
_audit_creation_method 'WinGX routine CIF_UPDATE'
_cell_angle_alpha 90
_cell_angle_beta 92.492(13)
_cell_angle_gamma 90
_cell_formula_units_Z 2
_cell_length_a 8.6774(16)
_cell_length_b 9.0143(19)
_cell_length_c 26.412(6)
_cell_measurement_reflns_used 5992
_cell_measurement_temperature 335(2)
_cell_measurement_theta_max 24.73
_cell_measurement_theta_min 2.74
_cell_volume 2064.0(7)
_computing_cell_refinement 'SAINT-Plus (Bruker, 2004)'
_computing_data_collection 'APEX2 (Bruker, 2005)'
_computing_data_reduction 'SAINT-Plus and XPREP (Bruker 2004)'
_computing_molecular_graphics
;
Ortep-3 for Windows (Farrugia, 1997) and DIAMOND (Brandenburg, 1999)
;
_computing_publication_material
;
WinGX publication routines (Farrugia, 1999) and PLATON (Spek, 2002)
;
_computing_structure_refinement 'SHELXL-97 (Sheldrick, 1997)'
_computing_structure_solution 'SHELXS-97 (Sheldrick, 1997a)'
_diffrn_ambient_temperature 335(2)
_diffrn_measured_fraction_theta_full 0.999
_diffrn_measured_fraction_theta_max 0.999
_diffrn_measurement_device_type 'Bruker APEX II CCD area detector'
_diffrn_measurement_method '\w scans'
_diffrn_radiation_monochromator graphite
_diffrn_radiation_type MoK\a
_diffrn_radiation_wavelength 0.71073
_diffrn_reflns_av_R_equivalents 0.0669
_diffrn_reflns_av_unetI/netI 0.0505
_diffrn_reflns_limit_h_max 10
_diffrn_reflns_limit_h_min -10
_diffrn_reflns_limit_k_max 8
_diffrn_reflns_limit_k_min -10
_diffrn_reflns_limit_l_max 31
_diffrn_reflns_limit_l_min -31
_diffrn_reflns_number 19105
_diffrn_reflns_theta_full 25.49
_diffrn_reflns_theta_max 25.49
_diffrn_reflns_theta_min 1.54
_diffrn_standards_number 0
_exptl_absorpt_coefficient_mu 7.095
_exptl_absorpt_correction_T_max 0.9302
_exptl_absorpt_correction_T_min 0.1316
_exptl_absorpt_correction_type integration
_exptl_crystal_colour red
_exptl_crystal_density_diffrn 1.84
_exptl_crystal_density_meas 0
_exptl_crystal_density_method 'not measured'
_exptl_crystal_description plate
_exptl_crystal_F_000 1080
_exptl_crystal_size_max 0.44
_exptl_crystal_size_mid 0.3
_exptl_crystal_size_min 0.01
_refine_diff_density_max 1.677
_refine_diff_density_min -1.083
_refine_diff_density_rms 0.175
_refine_ls_extinction_method none
_refine_ls_goodness_of_fit_ref 1.095
_refine_ls_hydrogen_treatment constr
_refine_ls_matrix_type full
_refine_ls_number_parameters 160
_refine_ls_number_reflns 3840
_refine_ls_number_restraints 138
_refine_ls_restrained_S_all 1.087
_refine_ls_R_factor_all 0.0814
_refine_ls_R_factor_gt 0.0531
_refine_ls_shift/su_max 0.001
_refine_ls_shift/su_mean 0
_refine_ls_structure_factor_coef Fsqd
_refine_ls_weighting_details 'calc w=1/[\s^2^(Fo^2^)+(0.0636P)^2^+13.7127P] where P=(Fo^2^+2Fc^2^)/3'
_refine_ls_weighting_scheme calc
_refine_ls_wR_factor_gt 0.1411
_refine_ls_wR_factor_ref 0.1586
_reflns_number_gt 2675
_reflns_number_total 3840
_reflns_threshold_expression >2sigma(I)
_cod_data_source_file b805417g.txt
_cod_data_source_block 2b
_cod_depositor_comments
;
The following automatic conversions were performed:
'_symmetry_cell_setting' value 'Monoclinic' changed to 'monoclinic'
according to '/home/saulius/struct/CIF-dictionaries/cif_core.dic'
dictionary named 'cif_core.dic' version 2.4.1 from 2010-06-29.

Automatic conversion script
Id: cif_fix_enum 1527 2010-12-29 10:47:43Z saulius 
;
_cod_original_sg_symbol_H-M P2(1)/a
_cod_database_code 7051993

loop_
_symmetry_equiv_pos_as_xyz
'x, y, z'
'-x+1/2, y+1/2, -z'
'-x, -y, -z'
'x-1/2, -y-1/2, z'

loop_
_atom_site_label
_atom_site_type_symbol
_atom_site_fract_x
_atom_site_fract_y
_atom_site_fract_z
_atom_site_U_iso_or_equiv
_atom_site_adp_type
_atom_site_occupancy
_atom_site_symmetry_multiplicity
_atom_site_calc_flag
_atom_site_refinement_flags
_atom_site_disorder_assembly
_atom_site_disorder_group
C1 C 0.929(3) 0.527(3) 0.8666(12) 0.240(9) Uani 1 1 d DU . .
H1D H 0.9084 0.6105 0.8442 0.288 Uiso 1 1 calc R . .
H1E H 0.8366 0.5057 0.8844 0.288 Uiso 1 1 calc R . .
C2 C 0.973(3) 0.394(3) 0.8362(9) 0.259(9) Uani 1 1 d DU . .
H2A H 0.9805 0.3086 0.8585 0.311 Uiso 1 1 calc R . .
H2B H 1.0747 0.4109 0.8232 0.311 Uiso 1 1 calc R . .
C3 C 0.862(3) 0.359(4) 0.7921(8) 0.260(9) Uani 1 1 d DU . .
H3A H 0.7654 0.4102 0.797 0.312 Uiso 1 1 calc R . .
H3B H 0.8404 0.2531 0.7921 0.312 Uiso 1 1 calc R . .
C4 C 0.921(3) 0.402(4) 0.7409(8) 0.264(9) Uani 1 1 d DU . .
H4A H 0.9278 0.509 0.7389 0.316 Uiso 1 1 calc R . .
H4B H 1.0242 0.3621 0.738 0.316 Uiso 1 1 calc R . .
C5 C 0.819(3) 0.346(4) 0.6969(7) 0.248(8) Uani 1 1 d DU . .
H5A H 0.8151 0.2384 0.6986 0.297 Uiso 1 1 calc R . .
H5B H 0.7155 0.3828 0.7007 0.297 Uiso 1 1 calc R . .
C6 C 0.871(3) 0.389(4) 0.6452(7) 0.253(9) Uani 1 1 d DU . .
H6A H 0.972 0.3475 0.6406 0.303 Uiso 1 1 calc R . .
H6B H 0.8808 0.4966 0.6441 0.303 Uiso 1 1 calc R . .
C7 C 0.765(3) 0.342(4) 0.6011(7) 0.254(9) Uani 1 1 d DU . .
H7A H 0.6635 0.384 0.6052 0.304 Uiso 1 1 calc R . .
H7B H 0.7546 0.2344 0.6017 0.304 Uiso 1 1 calc R . .
C8 C 0.823(3) 0.388(4) 0.5501(7) 0.257(9) Uani 1 1 d DU . .
H8A H 0.8429 0.494 0.5507 0.308 Uiso 1 1 calc R . .
H8B H 0.9191 0.3378 0.5446 0.308 Uiso 1 1 calc R . .
C9 C 0.710(3) 0.354(5) 0.5064(7) 0.254(9) Uani 1 1 d DU . .
H9A H 0.6146 0.4081 0.5112 0.305 Uiso 1 1 calc R . .
H9B H 0.6854 0.249 0.5068 0.305 Uiso 1 1 calc R . .
C10 C 0.769(3) 0.394(4) 0.4549(7) 0.255(9) Uani 1 1 d DU . .
H10A H 0.8682 0.3466 0.4512 0.306 Uiso 1 1 calc R . .
H10B H 0.7843 0.5003 0.4533 0.306 Uiso 1 1 calc R . .
C11 C 0.660(3) 0.346(4) 0.4114(8) 0.260(9) Uani 1 1 d DU . .
H11A H 0.5591 0.3902 0.4161 0.312 Uiso 1 1 calc R . .
H11B H 0.6478 0.2395 0.4123 0.312 Uiso 1 1 calc R . .
C12 C 0.714(3) 0.392(5) 0.3598(8) 0.266(10) Uani 1 1 d DU . .
H12A H 0.7219 0.4988 0.3582 0.319 Uiso 1 1 calc R . .
H12B H 0.8166 0.351 0.3554 0.319 Uiso 1 1 calc R . .
C13 C 0.607(4) 0.337(5) 0.3169(9) 0.269(11) Uani 1 1 d DU . .
H13A H 0.5974 0.2304 0.3193 0.323 Uiso 1 1 calc R . .
H13B H 0.5051 0.3794 0.3212 0.323 Uiso 1 1 calc R . .
C14 C 0.658(4) 0.377(5) 0.2648(9) 0.293(14) Uani 1 1 d DU . .
H14A H 0.5889 0.333 0.2396 0.439 Uiso 1 1 calc R . .
H14B H 0.7605 0.3398 0.2607 0.439 Uiso 1 1 calc R . .
H14C H 0.6575 0.4827 0.2608 0.439 Uiso 1 1 calc R . .
N1 N 1.0535(19) 0.5649(16) 0.9029(7) 0.150(6) Uani 1 1 d DU . .
H1A H 1.0251 0.6416 0.9216 0.225 Uiso 1 1 calc R . .
H1B H 1.1372 0.589 0.8864 0.225 Uiso 1 1 calc R . .
H1C H 1.0743 0.4875 0.9229 0.225 Uiso 1 1 calc R . .
I1 I 0.97299(15) 0.95611(14) 0.88011(4) 0.1066(4) Uani 1 1 d . . .
I2 I 0.70307(10) 1.20713(10) 0.99173(5) 0.0947(4) Uani 1 1 d . . .
Pb1 Pb 1 1 1 0.0576(2) Uani 1 2 d S . .

loop_
_atom_site_aniso_label
_atom_site_aniso_U_11
_atom_site_aniso_U_22
_atom_site_aniso_U_33
_atom_site_aniso_U_23
_atom_site_aniso_U_13
_atom_site_aniso_U_12
C1 0.163(17) 0.148(17) 0.40(2) -0.053(15) -0.036(14) -0.045(15)
C2 0.176(17) 0.193(17) 0.406(18) -0.082(15) -0.022(15) -0.041(16)
C3 0.178(18) 0.209(18) 0.390(17) -0.070(17) -0.015(16) -0.051(16)
C4 0.177(18) 0.208(18) 0.405(18) -0.048(19) -0.008(16) -0.054(16)
C5 0.175(18) 0.184(18) 0.383(17) -0.032(19) 0.010(16) -0.076(15)
C6 0.182(18) 0.182(18) 0.394(17) -0.03(2) 0.026(16) -0.072(15)
C7 0.190(19) 0.191(19) 0.380(17) -0.02(2) 0.021(16) -0.053(16)
C8 0.195(19) 0.187(19) 0.390(17) -0.02(2) 0.037(16) -0.043(17)
C9 0.19(2) 0.193(19) 0.378(17) 0.00(2) 0.038(16) -0.031(17)
C10 0.19(2) 0.19(2) 0.387(17) 0.00(2) 0.050(17) -0.018(17)
C11 0.20(2) 0.20(2) 0.377(17) 0.01(2) 0.041(17) 0.002(18)
C12 0.21(2) 0.21(2) 0.385(17) 0.01(2) 0.055(18) -0.001(19)
C13 0.22(2) 0.22(2) 0.372(18) 0.00(3) 0.06(2) 0.00(2)
C14 0.24(3) 0.27(3) 0.375(18) -0.02(3) 0.10(2) 0.01(3)
N1 0.145(13) 0.081(9) 0.224(17) 0.026(9) -0.004(11) 0.050(9)
I1 0.1192(9) 0.1050(8) 0.0957(8) 0.0030(6) 0.0072(7) 0.0037(7)
I2 0.0579(5) 0.0569(5) 0.1686(11) -0.0146(5) -0.0040(5) 0.0304(4)
Pb1 0.0365(3) 0.0316(3) 0.1048(5) -0.0018(3) 0.0051(3) 0.0003(2)

loop_
_atom_type_symbol
_atom_type_description
_atom_type_scat_dispersion_real
_atom_type_scat_dispersion_imag
_atom_type_scat_source
C C 0.0033 0.0016 'International Tables Vol C Tables 4.2.6.8 and 6.1.1.4'
H H 0 0 'International Tables Vol C Tables 4.2.6.8 and 6.1.1.4'
N N 0.0061 0.0033 'International Tables Vol C Tables 4.2.6.8 and 6.1.1.4'
I I -0.4742 1.8119 'International Tables Vol C Tables 4.2.6.8 and 6.1.1.4'
Pb Pb -3.3944 10.1111 'International Tables Vol C Tables 4.2.6.8 and 6.1.1.4'

loop_
_exptl_crystal_face_index_h
_exptl_crystal_face_index_k
_exptl_crystal_face_index_l
_exptl_crystal_face_perp_dist
1 0 0 0.005
-1 0 0 0.005
0 -1 0 0.15
0 1 0 0.15
0 0 1 0.22
0 0 -1 0.22

loop_
_geom_angle_atom_site_label_1
_geom_angle_atom_site_label_2
_geom_angle_atom_site_label_3
_geom_angle
_geom_angle_site_symmetry_1
_geom_angle_site_symmetry_3
_geom_angle_publ_flag
N1 C1 C2 110.1(13) . . ?
N1 C1 H1D 109.6 . . ?
C2 C1 H1D 109.6 . . ?
N1 C1 H1E 109.6 . . ?
C2 C1 H1E 109.6 . . ?
H1D C1 H1E 108.2 . . ?
C1 C2 C3 114.3(14) . . ?
C1 C2 H2A 108.7 . . ?
C3 C2 H2A 108.7 . . ?
C1 C2 H2B 108.7 . . ?
C3 C2 H2B 108.7 . . ?
H2A C2 H2B 107.6 . . ?
C2 C3 C4 113.6(14) . . ?
C2 C3 H3A 108.8 . . ?
C4 C3 H3A 108.8 . . ?
C2 C3 H3B 108.8 . . ?
C4 C3 H3B 108.8 . . ?
H3A C3 H3B 107.7 . . ?
C5 C4 C3 112.9(13) . . ?
C5 C4 H4A 109 . . ?
C3 C4 H4A 109 . . ?
C5 C4 H4B 109 . . ?
C3 C4 H4B 109 . . ?
H4A C4 H4B 107.8 . . ?
C6 C5 C4 115.0(13) . . ?
C6 C5 H5A 108.5 . . ?
C4 C5 H5A 108.5 . . ?
C6 C5 H5B 108.5 . . ?
C4 C5 H5B 108.5 . . ?
H5A C5 H5B 107.5 . . ?
C5 C6 C7 115.4(13) . . ?
C5 C6 H6A 108.4 . . ?
C7 C6 H6A 108.4 . . ?
C5 C6 H6B 108.4 . . ?
C7 C6 H6B 108.4 . . ?
H6A C6 H6B 107.5 . . ?
C6 C7 C8 113.1(13) . . ?
C6 C7 H7A 109 . . ?
C8 C7 H7A 109 . . ?
C6 C7 H7B 109 . . ?
C8 C7 H7B 109 . . ?
H7A C7 H7B 107.8 . . ?
C9 C8 C7 113.2(13) . . ?
C9 C8 H8A 108.9 . . ?
C7 C8 H8A 108.9 . . ?
C9 C8 H8B 108.9 . . ?
C7 C8 H8B 108.9 . . ?
H8A C8 H8B 107.7 . . ?
C8 C9 C10 113.6(13) . . ?
C8 C9 H9A 108.8 . . ?
C10 C9 H9A 108.8 . . ?
C8 C9 H9B 108.8 . . ?
C10 C9 H9B 108.8 . . ?
H9A C9 H9B 107.7 . . ?
C9 C10 C11 112.6(13) . . ?
C9 C10 H10A 109.1 . . ?
C11 C10 H10A 109.1 . . ?
C9 C10 H10B 109.1 . . ?
C11 C10 H10B 109.1 . . ?
H10A C10 H10B 107.8 . . ?
C10 C11 C12 113.2(13) . . ?
C10 C11 H11A 108.9 . . ?
C12 C11 H11A 108.9 . . ?
C10 C11 H11B 108.9 . . ?
C12 C11 H11B 108.9 . . ?
H11A C11 H11B 107.8 . . ?
C13 C12 C11 112.1(14) . . ?
C13 C12 H12A 109.2 . . ?
C11 C12 H12A 109.2 . . ?
C13 C12 H12B 109.2 . . ?
C11 C12 H12B 109.2 . . ?
H12A C12 H12B 107.9 . . ?
C14 C13 C12 114.1(15) . . ?
C14 C13 H13A 108.7 . . ?
C12 C13 H13A 108.7 . . ?
C14 C13 H13B 108.7 . . ?
C12 C13 H13B 108.7 . . ?
H13A C13 H13B 107.6 . . ?
C13 C14 H14A 109.5 . . ?
C13 C14 H14B 109.5 . . ?
H14A C14 H14B 109.5 . . ?
C13 C14 H14C 109.5 . . ?
H14A C14 H14C 109.5 . . ?
H14B C14 H14C 109.5 . . ?
C1 N1 H1A 109.5 . . ?
C1 N1 H1B 109.5 . . ?
H1A N1 H1B 109.5 . . ?
C1 N1 H1C 109.5 . . ?
H1A N1 H1C 109.5 . . ?
H1B N1 H1C 109.5 . . ?
Pb1 I2 Pb1 158.43(3) . 2_657 ?
I2 Pb1 I2 180.0000(10) 3_777 . ?
I2 Pb1 I2 87.575(16) 3_777 2_647 ?
I2 Pb1 I2 92.425(16) . 2_647 ?
I2 Pb1 I2 92.425(16) 3_777 4_685 ?
I2 Pb1 I2 87.575(16) . 4_685 ?
I2 Pb1 I2 180.00(4) 2_647 4_685 ?
I2 Pb1 I1 88.87(3) 3_777 3_777 ?
I2 Pb1 I1 91.13(3) . 3_777 ?
I2 Pb1 I1 92.96(3) 2_647 3_777 ?
I2 Pb1 I1 87.04(3) 4_685 3_777 ?
I2 Pb1 I1 91.13(3) 3_777 . ?
I2 Pb1 I1 88.87(3) . . ?
I2 Pb1 I1 87.04(3) 2_647 . ?
I2 Pb1 I1 92.96(3) 4_685 . ?
I1 Pb1 I1 180 3_777 . ?

loop_
_geom_bond_atom_site_label_1
_geom_bond_atom_site_label_2
_geom_bond_distance
_geom_bond_site_symmetry_2
_geom_bond_publ_flag
C1 N1 1.449(10) . ?
C1 C2 1.502(10) . ?
C1 H1D 0.97 . ?
C1 H1E 0.97 . ?
C2 C3 1.515(10) . ?
C2 H2A 0.97 . ?
C2 H2B 0.97 . ?
C3 C4 1.520(10) . ?
C3 H3A 0.97 . ?
C3 H3B 0.97 . ?
C4 C5 1.515(10) . ?
C4 H4A 0.97 . ?
C4 H4B 0.97 . ?
C5 C6 1.507(10) . ?
C5 H5A 0.97 . ?
C5 H5B 0.97 . ?
C6 C7 1.512(10) . ?
C6 H6A 0.97 . ?
C6 H6B 0.97 . ?
C7 C8 1.517(10) . ?
C7 H7A 0.97 . ?
C7 H7B 0.97 . ?
C8 C9 1.514(10) . ?
C8 H8A 0.97 . ?
C8 H8B 0.97 . ?
C9 C10 1.517(10) . ?
C9 H9A 0.97 . ?
C9 H9B 0.97 . ?
C10 C11 1.519(10) . ?
C10 H10A 0.97 . ?
C10 H10B 0.97 . ?
C11 C12 1.520(10) . ?
C11 H11A 0.97 . ?
C11 H11B 0.97 . ?
C12 C13 1.517(10) . ?
C12 H12A 0.97 . ?
C12 H12B 0.97 . ?
C13 C14 1.510(10) . ?
C13 H13A 0.97 . ?
C13 H13B 0.97 . ?
C14 H14A 0.96 . ?
C14 H14B 0.96 . ?
C14 H14C 0.96 . ?
N1 H1A 0.89 . ?
N1 H1B 0.89 . ?
N1 H1C 0.89 . ?
I1 Pb1 3.1895(14) . ?
I2 Pb1 3.1818(8) . ?
I2 Pb1 3.1869(9) 2_657 ?
Pb1 I2 3.1818(8) 3_777 ?
Pb1 I2 3.1869(9) 2_647 ?
Pb1 I2 3.1869(9) 4_685 ?
Pb1 I1 3.1895(14) 3_777 ?

loop_
_geom_hbond_atom_site_label_D
_geom_hbond_atom_site_label_H
_geom_hbond_atom_site_label_A
_geom_hbond_distance_DH
_geom_hbond_distance_HA
_geom_hbond_distance_DA
_geom_hbond_angle_DHA
_geom_hbond_site_symmetry_A
N1 H1C I2 0.89 2.73 3.598(15) 165 4_675
N1 H1A I1 0.89 3.07 3.639(14) 124 .
N1 H1B I1 0.89 2.95 3.720(18) 145 4_675

loop_
_geom_torsion_atom_site_label_1
_geom_torsion_atom_site_label_2
_geom_torsion_atom_site_label_3
_geom_torsion_atom_site_label_4
_geom_torsion
_geom_torsion_site_symmetry_1
_geom_torsion_site_symmetry_2
_geom_torsion_site_symmetry_3
_geom_torsion_site_symmetry_4
_geom_torsion_publ_flag
N1 C1 C2 C3 -172(2) . . . . ?
C1 C2 C3 C4 105(4) . . . . ?
C2 C3 C4 C5 172(3) . . . . ?
C3 C4 C5 C6 178(3) . . . . ?
C4 C5 C6 C7 -177(3) . . . . ?
C5 C6 C7 C8 -180(4) . . . . ?
C6 C7 C8 C9 -174(3) . . . . ?
C7 C8 C9 C10 -177(3) . . . . ?
C8 C9 C10 C11 175(4) . . . . ?
C9 C10 C11 C12 178(3) . . . . ?
C10 C11 C12 C13 178(3) . . . . ?
C11 C12 C13 C14 -179(3) . . . . ?
Pb1 I2 Pb1 I2 155.09(14) 2_657 . . 2_647 ?
Pb1 I2 Pb1 I2 -24.91(14) 2_657 . . 4_685 ?
Pb1 I2 Pb1 I1 62.08(12) 2_657 . . 3_777 ?
Pb1 I2 Pb1 I1 -117.92(12) 2_657 . . . ?
